data_7134787
loop_
_publ_author_name
'Zhang, Ruichen'
'O'Brien, Tom'
'Abdilah, Fauzi'
'White, Andrew J. P.'
'Lickiss, Paul D.'
'Davies, Robert P.'

_publ_section_title
;
 Organometallic and zeolitic ultralight MOFs from lithium alkynyl building
 blocks.
;
_journal_issue 62
_journal_name_full 'Chemical communications (Cambridge, England)'
_journal_page_first 11637
_journal_page_last 11640
_journal_paper_doi 10.1039/d5cc01112d
_journal_volume 61
_journal_year 2025
_chemical_formula_moiety 'C5 H8 Li N, 0.18(C4 H8 O2)'
_chemical_formula_sum 'C5.71 H9.42 Li N O0.35'
_chemical_formula_weight 104.67
_space_group_crystal_system cubic
_space_group_IT_number 226
_space_group_name_Hall '-F 4a 2 3'
_space_group_name_H-M_alt 'F m -3 c'
_atom_sites_solution_hydrogens geom
_audit_creation_method SHELXL-2019/3
_audit_update_record
;
2024-09-12 deposited with the CCDC.	2025-06-24 downloaded from the CCDC.
;
_cell_angle_alpha 90
_cell_angle_beta 90
_cell_angle_gamma 90
_cell_formula_units_Z 96
_cell_length_a 25.9396(3)
_cell_length_b 25.9396(3)
_cell_length_c 25.9396(3)
_cell_measurement_reflns_used 2667
_cell_measurement_temperature 173(2)
_cell_measurement_theta_max 73.5030
_cell_measurement_theta_min 4.8190
_cell_volume 17453.8(3)
_computing_cell_refinement 'CrysAlisPro, Rigaku OD'
_computing_data_collection 'CrysAlisPro, Rigaku OD'
_computing_data_reduction 'CrysAlisPro, Rigaku OD'
_computing_molecular_graphics 'Bruker SHELXTL'
_computing_publication_material 'CIFTAB-2014 (Sheldrick, 2017)'
_computing_structure_refinement 'SHELXL-2019/2 (Sheldrick, 2019)'
_computing_structure_solution 'SHELXS-2014 (Sheldrick, 2017)'
_diffrn_ambient_temperature 173(2)
_diffrn_detector_area_resol_mean 10.4115
_diffrn_measured_fraction_theta_full 0.999
_diffrn_measured_fraction_theta_max 0.985
_diffrn_measurement_device_type 'Agilent Xcalibur PX Ultra A'
_diffrn_measurement_method 'omega scans'
_diffrn_radiation_type CuK\a
_diffrn_radiation_wavelength 1.54184
_diffrn_reflns_av_R_equivalents 0.0178
_diffrn_reflns_av_unetI/netI 0.0114
_diffrn_reflns_Laue_measured_fraction_full 0.999
_diffrn_reflns_Laue_measured_fraction_max 0.985
_diffrn_reflns_limit_h_max 31
_diffrn_reflns_limit_h_min 0
_diffrn_reflns_limit_k_max 11
_diffrn_reflns_limit_k_min -31
_diffrn_reflns_limit_l_max 30
_diffrn_reflns_limit_l_min -22
_diffrn_reflns_number 4511
_diffrn_reflns_point_group_measured_fraction_full 0.999
_diffrn_reflns_point_group_measured_fraction_max 0.985
_diffrn_reflns_theta_full 67.684
_diffrn_reflns_theta_max 73.702
_diffrn_reflns_theta_min 4.822
_diffrn_source 'Enhance Ultra (Cu) X-ray Source'
_exptl_absorpt_coefficient_mu 0.443
_exptl_absorpt_correction_T_max 0.915
_exptl_absorpt_correction_T_min 0.897
_exptl_absorpt_correction_type analytical
_exptl_absorpt_process_details
; 
CrysAlisPro 1.171.38.46 (Rigaku Oxford Diffraction, 2015) 
Analytical numeric absorption correction using a multifaceted crystal 
model based on expressions derived by R.C. Clark & J.S. Reid. 
(Clark, R. C. & Reid, J. S. (1995). Acta Cryst. A51, 887-897) 
Empirical absorption correction using spherical harmonics, 
implemented in SCALE3 ABSPACK scaling algorithm. 
;
_exptl_crystal_colour Colourless
_exptl_crystal_density_diffrn 0.956
_exptl_crystal_description blocks
_exptl_crystal_F_000 5424
_exptl_crystal_size_max 0.280
_exptl_crystal_size_mid 0.275
_exptl_crystal_size_min 0.263
_refine_diff_density_max 0.254
_refine_diff_density_min -0.201
_refine_diff_density_rms 0.046
_refine_ls_extinction_method none
_refine_ls_goodness_of_fit_ref 1.121
_refine_ls_hydrogen_treatment constr
_refine_ls_matrix_type full
_refine_ls_number_parameters 41
_refine_ls_number_reflns 791
_refine_ls_number_restraints 0
_refine_ls_restrained_S_all 1.121
_refine_ls_R_factor_all 0.0607
_refine_ls_R_factor_gt 0.0567
_refine_ls_shift/su_max 0.000
_refine_ls_shift/su_mean 0.000
_refine_ls_structure_factor_coef Fsqd
_refine_ls_weighting_details 'w=1/[\s^2^(Fo^2^)+(0.1189P)^2^+9.7173P] where P=(Fo^2^+2Fc^2^)/3'
_refine_ls_weighting_scheme calc
_refine_ls_wR_factor_gt 0.1743
_refine_ls_wR_factor_ref 0.1865
_reflns_Friedel_coverage 0.000
_reflns_number_gt 714
_reflns_number_total 791
_reflns_threshold_expression 'I > 2\s(I)'
_cod_data_source_file d5cc01112d2.cif
_cod_data_source_block IMP38
_cod_depositor_comments 'Adding full bibliography for 7134785--7134788.cif.'
_cod_original_cell_volume 17453.9(6)
_cod_original_sg_symbol_Hall '-F 4c 2 3'
_cod_database_code 7134787
_shelx_shelxl_version_number 2019/3
_shelx_space_group_comment
; 
The symmetry employed for this shelxl refinement is uniquely defined 
by the following loop, which should always be used as a source of 
symmetry information in preference to the above space-group names. 
They are only intended as comments. 
;

loop_
_space_group_symop_operation_xyz
'x, y, z'
'-x, -y, z'
'-x, y, -z'
'x, -y, -z'
'z, x, y'
'z, -x, -y'
'-z, -x, y'
'-z, x, -y'
'y, z, x'
'-y, z, -x'
'y, -z, -x'
'-y, -z, x'
'y+1/2, x+1/2, -z+1/2'
'-y+1/2, -x+1/2, -z+1/2'
'y+1/2, -x+1/2, z+1/2'
'-y+1/2, x+1/2, z+1/2'
'x+1/2, z+1/2, -y+1/2'
'-x+1/2, z+1/2, y+1/2'
'-x+1/2, -z+1/2, -y+1/2'
'x+1/2, -z+1/2, y+1/2'
'z+1/2, y+1/2, -x+1/2'
'z+1/2, -y+1/2, x+1/2'
'-z+1/2, y+1/2, x+1/2'
'-z+1/2, -y+1/2, -x+1/2'
'x, y+1/2, z+1/2'
'-x, -y+1/2, z+1/2'
'-x, y+1/2, -z+1/2'
'x, -y+1/2, -z+1/2'
'z, x+1/2, y+1/2'
'z, -x+1/2, -y+1/2'
'-z, -x+1/2, y+1/2'
'-z, x+1/2, -y+1/2'
'y, z+1/2, x+1/2'
'-y, z+1/2, -x+1/2'
'y, -z+1/2, -x+1/2'
'-y, -z+1/2, x+1/2'
'y+1/2, x+1, -z+1'
'-y+1/2, -x+1, -z+1'
'y+1/2, -x+1, z+1'
'-y+1/2, x+1, z+1'
'x+1/2, z+1, -y+1'
'-x+1/2, z+1, y+1'
'-x+1/2, -z+1, -y+1'
'x+1/2, -z+1, y+1'
'z+1/2, y+1, -x+1'
'z+1/2, -y+1, x+1'
'-z+1/2, y+1, x+1'
'-z+1/2, -y+1, -x+1'
'x+1/2, y, z+1/2'
'-x+1/2, -y, z+1/2'
'-x+1/2, y, -z+1/2'
'x+1/2, -y, -z+1/2'
'z+1/2, x, y+1/2'
'z+1/2, -x, -y+1/2'
'-z+1/2, -x, y+1/2'
'-z+1/2, x, -y+1/2'
'y+1/2, z, x+1/2'
'-y+1/2, z, -x+1/2'
'y+1/2, -z, -x+1/2'
'-y+1/2, -z, x+1/2'
'y+1, x+1/2, -z+1'
'-y+1, -x+1/2, -z+1'
'y+1, -x+1/2, z+1'
'-y+1, x+1/2, z+1'
'x+1, z+1/2, -y+1'
'-x+1, z+1/2, y+1'
'-x+1, -z+1/2, -y+1'
'x+1, -z+1/2, y+1'
'z+1, y+1/2, -x+1'
'z+1, -y+1/2, x+1'
'-z+1, y+1/2, x+1'
'-z+1, -y+1/2, -x+1'
'x+1/2, y+1/2, z'
'-x+1/2, -y+1/2, z'
'-x+1/2, y+1/2, -z'
'x+1/2, -y+1/2, -z'
'z+1/2, x+1/2, y'
'z+1/2, -x+1/2, -y'
'-z+1/2, -x+1/2, y'
'-z+1/2, x+1/2, -y'
'y+1/2, z+1/2, x'
'-y+1/2, z+1/2, -x'
'y+1/2, -z+1/2, -x'
'-y+1/2, -z+1/2, x'
'y+1, x+1, -z+1/2'
'-y+1, -x+1, -z+1/2'
'y+1, -x+1, z+1/2'
'-y+1, x+1, z+1/2'
'x+1, z+1, -y+1/2'
'-x+1, z+1, y+1/2'
'-x+1, -z+1, -y+1/2'
'x+1, -z+1, y+1/2'
'z+1, y+1, -x+1/2'
'z+1, -y+1, x+1/2'
'-z+1, y+1, x+1/2'
'-z+1, -y+1, -x+1/2'
'-x, -y, -z'
'x, y, -z'
'x, -y, z'
'-x, y, z'
'-z, -x, -y'
'-z, x, y'
'z, x, -y'
'z, -x, y'
'-y, -z, -x'
'y, -z, x'
'-y, z, x'
'y, z, -x'
'-y-1/2, -x-1/2, z-1/2'
'y-1/2, x-1/2, z-1/2'
'-y-1/2, x-1/2, -z-1/2'
'y-1/2, -x-1/2, -z-1/2'
'-x-1/2, -z-1/2, y-1/2'
'x-1/2, -z-1/2, -y-1/2'
'x-1/2, z-1/2, y-1/2'
'-x-1/2, z-1/2, -y-1/2'
'-z-1/2, -y-1/2, x-1/2'
'-z-1/2, y-1/2, -x-1/2'
'z-1/2, -y-1/2, -x-1/2'
'z-1/2, y-1/2, x-1/2'
'-x, -y+1/2, -z+1/2'
'x, y+1/2, -z+1/2'
'x, -y+1/2, z+1/2'
'-x, y+1/2, z+1/2'
'-z, -x+1/2, -y+1/2'
'-z, x+1/2, y+1/2'
'z, x+1/2, -y+1/2'
'z, -x+1/2, y+1/2'
'-y, -z+1/2, -x+1/2'
'y, -z+1/2, x+1/2'
'-y, z+1/2, x+1/2'
'y, z+1/2, -x+1/2'
'-y-1/2, -x, z'
'y-1/2, x, z'
'-y-1/2, x, -z'
'y-1/2, -x, -z'
'-x-1/2, -z, y'
'x-1/2, -z, -y'
'x-1/2, z, y'
'-x-1/2, z, -y'
'-z-1/2, -y, x'
'-z-1/2, y, -x'
'z-1/2, -y, -x'
'z-1/2, y, x'
'-x+1/2, -y, -z+1/2'
'x+1/2, y, -z+1/2'
'x+1/2, -y, z+1/2'
'-x+1/2, y, z+1/2'
'-z+1/2, -x, -y+1/2'
'-z+1/2, x, y+1/2'
'z+1/2, x, -y+1/2'
'z+1/2, -x, y+1/2'
'-y+1/2, -z, -x+1/2'
'y+1/2, -z, x+1/2'
'-y+1/2, z, x+1/2'
'y+1/2, z, -x+1/2'
'-y, -x-1/2, z'
'y, x-1/2, z'
'-y, x-1/2, -z'
'y, -x-1/2, -z'
'-x, -z-1/2, y'
'x, -z-1/2, -y'
'x, z-1/2, y'
'-x, z-1/2, -y'
'-z, -y-1/2, x'
'-z, y-1/2, -x'
'z, -y-1/2, -x'
'z, y-1/2, x'
'-x+1/2, -y+1/2, -z'
'x+1/2, y+1/2, -z'
'x+1/2, -y+1/2, z'
'-x+1/2, y+1/2, z'
'-z+1/2, -x+1/2, -y'
'-z+1/2, x+1/2, y'
'z+1/2, x+1/2, -y'
'z+1/2, -x+1/2, y'
'-y+1/2, -z+1/2, -x'
'y+1/2, -z+1/2, x'
'-y+1/2, z+1/2, x'
'y+1/2, z+1/2, -x'
'-y, -x, z-1/2'
'y, x, z-1/2'
'-y, x, -z-1/2'
'y, -x, -z-1/2'
'-x, -z, y-1/2'
'x, -z, -y-1/2'
'x, z, y-1/2'
'-x, z, -y-1/2'
'-z, -y, x-1/2'
'-z, y, -x-1/2'
'z, -y, -x-1/2'
'z, y, x-1/2'

loop_
_atom_site_label
_atom_site_type_symbol
_atom_site_fract_x
_atom_site_fract_y
_atom_site_fract_z
_atom_site_U_iso_or_equiv
_atom_site_adp_type
_atom_site_occupancy
_atom_site_site_symmetry_order
_atom_site_calc_flag
_atom_site_refinement_flags_posn
_atom_site_refinement_flags_adp
_atom_site_refinement_flags_occupancy
_atom_site_disorder_assembly
_atom_site_disorder_group
Li1 Li 0.500000 0.71515(11) 0.44742(12) 0.0463(7) Uani 1 2 d S T P . .
C1 C 0.500000 0.56478(6) 0.29894(7) 0.0468(5) Uani 1 2 d S T P . .
C2 C 0.500000 0.58905(7) 0.33914(7) 0.0476(5) Uani 1 2 d S T P . .
C3 C 0.500000 0.61953(8) 0.38710(8) 0.0556(6) Uani 1 2 d S T P . .
H3A H 0.469207 0.610051 0.407559 0.067 Uiso 0.5 1 calc R U P . .
H3B H 0.530793 0.610051 0.407559 0.067 Uiso 0.5 1 calc R U P . .
N4 N 0.500000 0.67557(6) 0.37937(6) 0.0544(6) Uani 1 2 d S T P . .
C5 C 0.45326(11) 0.69085(8) 0.35256(8) 0.0965(9) Uani 1 1 d . . . . .
H5A H 0.451441 0.673071 0.319277 0.145 Uiso 1 1 calc R U . . .
H5B H 0.453629 0.728197 0.346891 0.145 Uiso 1 1 calc R U . . .
H5C H 0.423164 0.681582 0.373445 0.145 Uiso 1 1 calc R U . . .

loop_
_atom_site_aniso_label
_atom_site_aniso_U_11
_atom_site_aniso_U_22
_atom_site_aniso_U_33
_atom_site_aniso_U_23
_atom_site_aniso_U_13
_atom_site_aniso_U_12
Li1 0.0541(16) 0.0411(15) 0.0437(14) -0.0080(11) 0.000 0.000
C1 0.0621(11) 0.0365(9) 0.0417(9) -0.0044(6) 0.000 0.000
C2 0.0542(10) 0.0417(9) 0.0468(10) -0.0033(7) 0.000 0.000
C3 0.0719(12) 0.0493(11) 0.0454(10) -0.0098(7) 0.000 0.000
N4 0.0745(11) 0.0440(9) 0.0446(8) -0.0097(6) 0.000 0.000
C5 0.141(2) 0.0711(12) 0.0776(13) -0.0268(9) -0.0420(12) 0.0395(12)

loop_
_atom_type_symbol
_atom_type_description
_atom_type_scat_dispersion_real
_atom_type_scat_dispersion_imag
_atom_type_scat_source
C C 0.0181 0.0091 'International Tables Vol C Tables 4.2.6.8 and 6.1.1.4'
H H 0.0000 0.0000 'International Tables Vol C Tables 4.2.6.8 and 6.1.1.4'
Li Li 0.0008 0.0003 'International Tables Vol C Tables 4.2.6.8 and 6.1.1.4'
N N 0.0311 0.0180 'International Tables Vol C Tables 4.2.6.8 and 6.1.1.4'
O O 0.0492 0.0322 'International Tables Vol C Tables 4.2.6.8 and 6.1.1.4'

loop_
_geom_angle_atom_site_label_1
_geom_angle_atom_site_label_2
_geom_angle_atom_site_label_3
_geom_angle
_geom_angle_site_symmetry_1
_geom_angle_site_symmetry_3
_geom_angle_publ_flag
N4 Li1 C1 116.96(10) . 106_565 ?
N4 Li1 C1 116.96(10) . 105_666 ?
C1 Li1 C1 99.91(14) 106_565 105_666 ?
N4 Li1 C1 111.90(16) . 65_455 ?
C1 Li1 C1 104.73(10) 106_565 65_455 ?
C1 Li1 C1 104.73(10) 105_666 65_455 ?
N4 Li1 Li1 142.16(6) . 165_675 ?
C1 Li1 Li1 53.01(9) 106_565 165_675 ?
C1 Li1 Li1 100.85(7) 105_666 165_675 ?
C1 Li1 Li1 52.95(10) 65_455 165_675 ?
N4 Li1 Li1 142.16(6) . 70_464 ?
C1 Li1 Li1 100.85(7) 106_565 70_464 ?
C1 Li1 Li1 53.01(9) 105_666 70_464 ?
C1 Li1 Li1 52.95(10) 65_455 70_464 ?
Li1 Li1 Li1 62.12(13) 165_675 70_464 ?
N4 Li1 Li1 149.81(10) . 98_556 ?
C1 Li1 Li1 51.58(7) 106_565 98_556 ?
C1 Li1 Li1 51.58(7) 105_666 98_556 ?
C1 Li1 Li1 98.28(9) 65_455 98_556 ?
Li1 Li1 Li1 58.94(7) 165_675 98_556 ?
Li1 Li1 Li1 58.94(7) 70_464 98_556 ?
C2 C1 Li1 122.56(13) . 6_566 ?
C2 C1 Li1 122.56(13) . 101_666 ?
Li1 C1 Li1 76.84(13) 6_566 101_666 ?
C2 C1 Li1 157.16(17) . 185_665 ?
Li1 C1 Li1 74.04(11) 6_566 185_665 ?
Li1 C1 Li1 74.04(11) 101_666 185_665 ?
C1 C2 C3 178.7(2) . . ?
N4 C3 C2 114.58(16) . . ?
C5 N4 C5 113.1(3) . 100_655 ?
C5 N4 C3 109.61(12) . . ?
C5 N4 C3 109.62(12) 100_655 . ?
C5 N4 Li1 106.05(11) . . ?
C5 N4 Li1 106.05(11) 100_655 . ?
C3 N4 Li1 112.33(15) . . ?

loop_
_geom_bond_atom_site_label_1
_geom_bond_atom_site_label_2
_geom_bond_distance
_geom_bond_site_symmetry_2
_geom_bond_publ_flag
Li1 N4 2.042(3) . ?
Li1 C1 2.195(2) 106_565 ?
Li1 C1 2.195(2) 105_666 ?
Li1 C1 2.196(3) 65_455 ?
Li1 Li1 2.644(5) 165_675 ?
Li1 Li1 2.644(5) 70_464 ?
Li1 Li1 2.728(6) 98_556 ?
C1 C2 1.218(2) . ?
C2 C3 1.474(2) . ?
C3 N4 1.467(3) . ?
N4 C5 1.453(2) . ?
N4 C5 1.453(2) 100_655 ?
